data_4101858
loop_
_publ_author_name
'Vanessa M. Marx'
'D. Jean Burnell'

_publ_contact_author_address
;Department of Chemistry
Dalhousie University
Halifax, Nova Scotia  B3H 4J3
Canada
;
_publ_contact_author_email jean.burnell@dal.ca
_publ_contact_author_fax 1-902-494-1310
_publ_contact_author_name 'D. Jean Burnell'
_publ_contact_author_phone 1-902-494-1664
_publ_section_title
;
 Nazarov Cyclizations of an Allenyl Vinyl Ketone with Interception of the
 Oxyallyl Cation Intermediate for the Formation of Carbon-Carbon Bonds
;
_journal_name_full 'Journal of the American Chemical Society'
_journal_page_first 1685
_journal_page_last 1689
_journal_paper_doi 10.1021/ja909073r
_journal_volume 132
_journal_year 2010
_chemical_formula_moiety 'C19 H22 O '
_chemical_formula_sum 'C19 H22 O'
_chemical_formula_weight 266.38
_space_group_IT_number 14
_symmetry_cell_setting monoclinic
_symmetry_Int_Tables_number 14
_symmetry_space_group_name_Hall '-P 2yab'
_symmetry_space_group_name_H-M 'P 1 21/a 1'
_audit_creation_date 2009-06-02
_audit_creation_method 'by CrystalStructure 3.8'
_cell_angle_alpha 90.0000
_cell_angle_beta 98.452(2)
_cell_angle_gamma 90.0000
_cell_formula_units_Z 4
_cell_length_a 12.3808(5)
_cell_length_b 7.1865(2)
_cell_length_c 17.5078(8)
_cell_measurement_reflns_used 8316
_cell_measurement_temperature 297.1
_cell_measurement_theta_max 35.4
_cell_measurement_theta_min 2.2
_cell_volume 1540.83(10)
_computing_cell_refinement PROCESS
_computing_data_collection PROCESS
_computing_data_reduction CrystalStructure
_computing_publication_material 'CrystalStructure 3.8'
_computing_structure_refinement CRYSTALS
_computing_structure_solution SHELXS97
_diffrn_detector_area_resol_mean 10.00
_diffrn_measured_fraction_theta_full 0.990
_diffrn_measured_fraction_theta_max 0.803
_diffrn_measurement_device_type 'Rigaku RAXIS-UNKNOWN'
_diffrn_measurement_method \w
_diffrn_radiation_type 'Mo K\a'
_diffrn_radiation_wavelength 0.71070
_diffrn_reflns_av_R_equivalents 0.019
_diffrn_reflns_limit_h_max 18
_diffrn_reflns_limit_h_min -18
_diffrn_reflns_limit_k_max 11
_diffrn_reflns_limit_k_min -11
_diffrn_reflns_limit_l_max 28
_diffrn_reflns_limit_l_min -18
_diffrn_reflns_number 23169
_diffrn_reflns_theta_full 30.00
_diffrn_reflns_theta_max 35.77
_exptl_absorpt_coefficient_mu 0.069
_exptl_absorpt_correction_type none
_exptl_crystal_colour colorless
_exptl_crystal_density_diffrn 1.148
_exptl_crystal_density_method 'not measured'
_exptl_crystal_description plate
_exptl_crystal_F_000 576.00
_exptl_crystal_size_max 0.36
_exptl_crystal_size_mid 0.24
_exptl_crystal_size_min 0.13
_refine_diff_density_max 0.23
_refine_diff_density_min -0.22
_refine_ls_extinction_method none
_refine_ls_goodness_of_fit_ref 1.078
_refine_ls_hydrogen_treatment refall
_refine_ls_number_parameters 203
_refine_ls_number_reflns 3007
_refine_ls_R_factor_gt 0.0526
_refine_ls_shift/su_max 0.0000
_refine_ls_structure_factor_coef F
_refine_ls_weighting_details
;
    Chebychev polynomial with 3 parameters (Carruthers & Watkin, 1979)
    7.9587    5.3376    5.8881
;
_refine_ls_weighting_scheme calc
_refine_ls_wR_factor_ref 0.0693
_reflns_number_gt 3007
_reflns_number_total 4440
_reflns_threshold_expression F^2^>2.0\s(F^2^)
_cod_data_source_file ja909073r_si_002.cif
_cod_data_source_block '__JB19_VMvii22'
_cod_original_formula_sum 'C19 H22 O '
_cod_database_code 4101858

loop_
_symmetry_equiv_pos_site_id
_symmetry_equiv_pos_as_xyz
1 +X,+Y,+Z
2 1/2-X,1/2+Y,-Z
3 -X,-Y,-Z
4 1/2+X,1/2-Y,+Z

loop_
_atom_site_label
_atom_site_type_symbol
_atom_site_fract_x
_atom_site_fract_y
_atom_site_fract_z
_atom_site_U_iso_or_equiv
_atom_site_adp_type
_atom_site_occupancy
_atom_site_symmetry_multiplicity
_atom_site_calc_flag
_atom_site_refinement_flags
_atom_site_disorder_assembly
_atom_site_disorder_group
O(1) O 0.31938(11) 0.6097(2) 0.20147(11) 0.1111(5) Uani 1.00 1 d . . .
C(1) C 0.59620(9) 0.55984(17) 0.28661(7) 0.0463(2) Uani 1.00 1 d . . .
C(2) C 0.54714(9) 0.36561(17) 0.28920(7) 0.0464(2) Uani 1.00 1 d . . .
C(3) C 0.44305(10) 0.3505(2) 0.23269(8) 0.0574(3) Uani 1.00 1 d . . .
C(4) C 0.46630(14) 0.2683(2) 0.15464(9) 0.0674(4) Uani 1.00 1 d . . .
C(5) C 0.55669(12) 0.3418(2) 0.11362(7) 0.0544(3) Uani 1.00 1 d . . .
C(6) C 0.59211(11) 0.5169(2) 0.11000(7) 0.0550(3) Uani 1.00 1 d . . .
C(7) C 0.55359(15) 0.6870(2) 0.14811(9) 0.0657(4) Uani 1.00 1 d . . .
C(8) C 0.51384(12) 0.6672(2) 0.22709(8) 0.0578(3) Uani 1.00 1 d . . .
C(9) C 0.41180(11) 0.5517(2) 0.21851(8) 0.0667(4) Uani 1.00 1 d . . .
C(10) C 0.61437(9) 0.65894(17) 0.36381(7) 0.0462(2) Uani 1.00 1 d . . .
C(11) C 0.70953(11) 0.7583(2) 0.38689(9) 0.0564(3) Uani 1.00 1 d . . .
C(12) C 0.72409(13) 0.8569(2) 0.45607(10) 0.0661(4) Uani 1.00 1 d . . .
C(13) C 0.64420(14) 0.8578(2) 0.50271(9) 0.0657(4) Uani 1.00 1 d . . .
C(14) C 0.54894(14) 0.7589(2) 0.48075(10) 0.0664(4) Uani 1.00 1 d . . .
C(15) C 0.53451(11) 0.6594(2) 0.41215(9) 0.0584(3) Uani 1.00 1 d . . .
C(16) C 0.58931(13) 0.2306(2) 0.33561(9) 0.0607(3) Uani 1.00 1 d . . .
C(17) C 0.35347(14) 0.2338(3) 0.26096(12) 0.0886(6) Uani 1.00 1 d . . .
C(18) C 0.60338(19) 0.1858(2) 0.07046(11) 0.0826(5) Uani 1.00 1 d . . .
C(19) C 0.67987(17) 0.5683(3) 0.06173(11) 0.0867(6) Uani 1.00 1 d . . .
H(1) H 0.6674 0.5474 0.2668 0.056 Uiso 1.00 1 c R . .
H(2) H 0.6590 0.2531 0.3736 0.072 Uiso 1.00 1 c R . .
H(3) H 0.5492 0.1129 0.3378 0.072 Uiso 1.00 1 c R . .
H(4) H 0.4005 0.2816 0.1196 0.081 Uiso 1.00 1 c R . .
H(5) H 0.4813 0.1398 0.1636 0.081 Uiso 1.00 1 c R . .
H(6) H 0.4940 0.7358 0.1136 0.079 Uiso 1.00 1 c R . .
H(7) H 0.6119 0.7742 0.1541 0.079 Uiso 1.00 1 c R . .
H(8) H 0.7652 0.7592 0.3549 0.068 Uiso 1.00 1 c R . .
H(9) H 0.7898 0.9247 0.4705 0.077 Uiso 1.00 1 c R . .
H(10) H 0.6545 0.9247 0.5500 0.077 Uiso 1.00 1 c R . .
H(11) H 0.4925 0.7599 0.5121 0.081 Uiso 1.00 1 c R . .
H(12) H 0.4697 0.5888 0.3983 0.071 Uiso 1.00 1 c R . .
H(13) H 0.4993 0.7952 0.2450 0.069 Uiso 1.00 1 c R . .
H(14) H 0.7532 0.5693 0.0968 0.106 Uiso 1.00 1 c R . .
H(15) H 0.6782 0.4813 0.0168 0.106 Uiso 1.00 1 c R . .
H(16) H 0.6602 0.7183 0.0388 0.106 Uiso 1.00 1 c R . .
H(17) H 0.5455 0.1117 0.0450 0.100 Uiso 1.00 1 c R . .
H(18) H 0.6505 0.1106 0.1054 0.099 Uiso 1.00 1 c R . .
H(19) H 0.6434 0.2380 0.0333 0.100 Uiso 1.00 1 c R . .
H(20) H 0.2872 0.2506 0.2267 0.107 Uiso 1.00 1 c R . .
H(21) H 0.3438 0.2733 0.3113 0.107 Uiso 1.00 1 c R . .
H(22) H 0.3732 0.1059 0.2623 0.107 Uiso 1.00 1 c R . .

loop_
_atom_site_aniso_label
_atom_site_aniso_U_11
_atom_site_aniso_U_22
_atom_site_aniso_U_33
_atom_site_aniso_U_12
_atom_site_aniso_U_13
_atom_site_aniso_U_23
O(1) 0.0582(6) 0.1465(14) 0.1231(12) 0.0361(8) -0.0047(6) 0.0315(11)
C(1) 0.0429(4) 0.0485(5) 0.0484(5) 0.0057(4) 0.0095(4) 0.0001(4)
C(2) 0.0431(5) 0.0516(6) 0.0454(5) 0.0041(4) 0.0096(4) -0.0017(4)
C(3) 0.0429(5) 0.0765(9) 0.0527(6) -0.0079(5) 0.0068(4) 0.0092(6)
C(4) 0.0775(9) 0.0693(9) 0.0548(7) -0.0272(7) 0.0071(6) -0.0036(6)
C(5) 0.0619(6) 0.0600(7) 0.0398(5) -0.0037(5) 0.0021(4) 0.0000(4)
C(6) 0.0605(6) 0.0640(7) 0.0403(5) -0.0073(5) 0.0065(4) 0.0057(5)
C(7) 0.0866(10) 0.0515(7) 0.0584(7) -0.0044(6) 0.0086(7) 0.0130(5)
C(8) 0.0670(7) 0.0524(6) 0.0527(6) 0.0160(5) 0.0043(5) 0.0040(5)
C(9) 0.0502(6) 0.0927(11) 0.0561(7) 0.0167(6) 0.0040(5) 0.0124(7)
C(10) 0.0420(5) 0.0456(5) 0.0508(5) 0.0036(4) 0.0060(4) 0.0008(4)
C(11) 0.0479(6) 0.0583(7) 0.0622(7) -0.0036(5) 0.0060(5) 0.0034(5)
C(12) 0.0637(7) 0.0599(8) 0.0698(9) -0.0088(6) -0.0065(6) -0.0025(6)
C(13) 0.0808(9) 0.0552(7) 0.0574(7) 0.0043(6) -0.0022(6) -0.0089(5)
C(14) 0.0704(8) 0.0682(8) 0.0634(8) 0.0033(6) 0.0191(6) -0.0127(6)
C(15) 0.0495(6) 0.0643(7) 0.0634(7) -0.0038(5) 0.0150(5) -0.0138(6)
C(16) 0.0652(7) 0.0506(7) 0.0648(8) 0.0072(5) 0.0042(6) 0.0024(5)
C(17) 0.0534(7) 0.1292(17) 0.0841(11) -0.0251(9) 0.0126(7) 0.0269(11)
C(18) 0.1034(13) 0.0748(10) 0.0694(10) 0.0027(9) 0.0121(9) -0.0154(8)
C(19) 0.0877(11) 0.1109(15) 0.0664(9) -0.0283(11) 0.0275(8) 0.0021(9)

loop_
_atom_type_symbol
_atom_type_description
_atom_type_scat_dispersion_real
_atom_type_scat_dispersion_imag
_atom_type_scat_source
C C 0.003 0.002
;
International Tables for Crystallography
(1992, Vol. C, Tables 4.2.6.8 and 6.1.1.4)
;
H H 0.000 0.000
;
International Tables for Crystallography
(1992, Vol. C, Table 6.1.1.4)
;
O O 0.011 0.006
;
International Tables for Crystallography
(1992, Vol. C, Tables 4.2.6.8 and 6.1.1.4)
;

loop_
_geom_angle_atom_site_label_1
_geom_angle_atom_site_label_2
_geom_angle_atom_site_label_3
_geom_angle
_geom_angle_publ_flag
_geom_angle_site_symmetry_1
_geom_angle_site_symmetry_2
_geom_angle_site_symmetry_3
C(2) C(1) C(8) 104.46(9) yes . . .
C(2) C(1) C(10) 114.25(10) yes . . .
C(8) C(1) C(10) 111.23(10) yes . . .
C(1) C(2) C(3) 110.59(10) yes . . .
C(1) C(2) C(16) 124.50(10) yes . . .
C(3) C(2) C(16) 124.90(12) yes . . .
C(2) C(3) C(4) 110.69(11) yes . . .
C(2) C(3) C(9) 102.30(11) yes . . .
C(2) C(3) C(17) 114.68(12) yes . . .
C(4) C(3) C(9) 107.22(11) yes . . .
C(4) C(3) C(17) 108.21(13) yes . . .
C(9) C(3) C(17) 113.47(13) yes . . .
C(3) C(4) C(5) 122.07(12) yes . . .
C(4) C(5) C(6) 128.46(13) yes . . .
C(4) C(5) C(18) 110.05(13) yes . . .
C(6) C(5) C(18) 121.43(14) yes . . .
C(5) C(6) C(7) 128.08(13) yes . . .
C(5) C(6) C(19) 121.47(14) yes . . .
C(7) C(6) C(19) 110.43(14) yes . . .
C(6) C(7) C(8) 119.15(12) yes . . .
C(1) C(8) C(7) 112.53(12) yes . . .
C(1) C(8) C(9) 104.64(11) yes . . .
C(7) C(8) C(9) 109.66(11) yes . . .
O(1) C(9) C(3) 125.46(16) yes . . .
O(1) C(9) C(8) 125.75(17) yes . . .
C(3) C(9) C(8) 108.77(11) yes . . .
C(1) C(10) C(11) 120.70(11) yes . . .
C(1) C(10) C(15) 121.18(10) yes . . .
C(11) C(10) C(15) 118.06(12) yes . . .
C(10) C(11) C(12) 120.80(14) yes . . .
C(11) C(12) C(13) 120.53(14) yes . . .
C(12) C(13) C(14) 119.44(14) yes . . .
C(13) C(14) C(15) 120.17(16) yes . . .
C(10) C(15) C(14) 121.00(13) yes . . .
C(2) C(1) H(1) 107.7 no . . .
C(8) C(1) H(1) 109.7 no . . .
C(10) C(1) H(1) 109.3 no . . .
C(3) C(4) H(4) 106.1 no . . .
C(3) C(4) H(5) 106.3 no . . .
C(5) C(4) H(4) 106.4 no . . .
C(5) C(4) H(5) 106.1 no . . .
H(4) C(4) H(5) 109.5 no . . .
C(6) C(7) H(6) 106.6 no . . .
C(6) C(7) H(7) 107.5 no . . .
C(8) C(7) H(6) 106.5 no . . .
C(8) C(7) H(7) 107.4 no . . .
H(6) C(7) H(7) 109.5 no . . .
C(1) C(8) H(13) 112.3 no . . .
C(7) C(8) H(13) 107.1 no . . .
C(9) C(8) H(13) 110.7 no . . .
C(10) C(11) H(8) 119.4 no . . .
C(12) C(11) H(8) 119.8 no . . .
C(11) C(12) H(9) 119.3 no . . .
C(13) C(12) H(9) 120.2 no . . .
C(12) C(13) H(10) 120.4 no . . .
C(14) C(13) H(10) 120.2 no . . .
C(13) C(14) H(11) 120.3 no . . .
C(15) C(14) H(11) 119.5 no . . .
C(10) C(15) H(12) 119.4 no . . .
C(14) C(15) H(12) 119.6 no . . .
C(2) C(16) H(2) 120.2 no . . .
C(2) C(16) H(3) 119.9 no . . .
H(2) C(16) H(3) 119.5 no . . .
C(3) C(17) H(20) 109.0 no . . .
C(3) C(17) H(21) 109.4 no . . .
C(3) C(17) H(22) 110.0 no . . .
H(20) C(17) H(21) 109.5 no . . .
H(20) C(17) H(22) 109.5 no . . .
H(21) C(17) H(22) 109.5 no . . .
C(5) C(18) H(17) 109.4 no . . .
C(5) C(18) H(18) 110.0 no . . .
C(5) C(18) H(19) 109.0 no . . .
H(17) C(18) H(18) 109.5 no . . .
H(17) C(18) H(19) 109.5 no . . .
H(18) C(18) H(19) 109.5 no . . .
C(6) C(19) H(14) 108.3 no . . .
C(6) C(19) H(15) 110.6 no . . .
C(6) C(19) H(16) 106.7 no . . .
H(14) C(19) H(15) 113.0 no . . .
H(14) C(19) H(16) 108.9 no . . .
H(15) C(19) H(16) 109.2 no . . .

loop_
_geom_bond_atom_site_label_1
_geom_bond_atom_site_label_2
_geom_bond_distance
_geom_bond_publ_flag
_geom_bond_site_symmetry_1
_geom_bond_site_symmetry_2
O(1) C(9) 1.213(2) yes . .
C(1) C(2) 1.5257(17) yes . .
C(1) C(8) 1.5519(17) yes . .
C(1) C(10) 1.5151(17) yes . .
C(2) C(3) 1.5088(16) yes . .
C(2) C(16) 1.3233(18) yes . .
C(3) C(4) 1.554(2) yes . .
C(3) C(9) 1.508(2) yes . .
C(3) C(17) 1.530(2) yes . .
C(4) C(5) 1.511(2) yes . .
C(5) C(6) 1.338(2) yes . .
C(5) C(18) 1.513(2) yes . .
C(6) C(7) 1.504(2) yes . .
C(6) C(19) 1.517(2) yes . .
C(7) C(8) 1.541(2) yes . .
C(8) C(9) 1.501(2) yes . .
C(10) C(11) 1.3864(17) yes . .
C(10) C(15) 1.393(2) yes . .
C(11) C(12) 1.391(2) yes . .
C(12) C(13) 1.373(2) yes . .
C(13) C(14) 1.383(2) yes . .
C(14) C(15) 1.386(2) yes . .
C(1) H(1) 0.998 no . .
C(4) H(4) 0.950 no . .
C(4) H(5) 0.950 no . .
C(7) H(6) 0.950 no . .
C(7) H(7) 0.950 no . .
C(8) H(13) 0.997 no . .
C(11) H(8) 0.950 no . .
C(12) H(9) 0.950 no . .
C(13) H(10) 0.950 no . .
C(14) H(11) 0.950 no . .
C(15) H(12) 0.950 no . .
C(16) H(2) 1.022 no . .
C(16) H(3) 0.985 no . .
C(17) H(20) 0.950 no . .
C(17) H(21) 0.950 no . .
C(17) H(22) 0.950 no . .
C(18) H(17) 0.950 no . .
C(18) H(18) 0.950 no . .
C(18) H(19) 0.950 no . .
C(19) H(14) 1.019 no . .
C(19) H(15) 1.002 no . .
C(19) H(16) 1.163 no . .

loop_
_geom_contact_atom_site_label_1
_geom_contact_atom_site_label_2
_geom_contact_distance
_geom_contact_publ_flag
_geom_contact_site_symmetry_1
_geom_contact_site_symmetry_2
O(1) C(1) 3.5491(17) ? . .
O(1) C(2) 3.4809(19) ? . .
O(1) C(3) 2.422(2) ? . .
O(1) C(4) 3.231(2) ? . .
O(1) C(7) 3.223(2) ? . .
O(1) C(7) 3.596(2) ? . 4_465
O(1) C(8) 2.4189(19) ? . .
O(1) C(17) 2.904(3) ? . .
C(1) O(1) 3.5491(17) ? . .
C(1) C(3) 2.4946(17) ? . .
C(1) C(4) 3.3501(19) ? . .
C(1) C(5) 3.3813(17) ? . .
C(1) C(6) 3.0999(17) ? . .
C(1) C(7) 2.5721(19) ? . .
C(1) C(9) 2.4162(16) ? . .
C(1) C(11) 2.5225(18) ? . .
C(1) C(15) 2.534(2) ? . .
C(1) C(16) 2.5231(19) ? . .
C(2) O(1) 3.4809(19) ? . .
C(2) C(4) 2.5197(19) ? . .
C(2) C(5) 3.0983(17) ? . .
C(2) C(6) 3.4418(18) ? . .
C(2) C(7) 3.3911(19) ? . .
C(2) C(8) 2.4328(18) ? . .
C(2) C(9) 2.3493(18) ? . .
C(2) C(10) 2.5539(16) ? . .
C(2) C(15) 3.0356(19) ? . .
C(2) C(17) 2.558(2) ? . .
C(3) O(1) 2.422(2) ? . .
C(3) C(1) 2.4946(17) ? . .
C(3) C(5) 2.682(2) ? . .
C(3) C(6) 3.258(2) ? . .
C(3) C(7) 3.242(2) ? . .
C(3) C(8) 2.446(2) ? . .
C(3) C(16) 2.5124(19) ? . .
C(4) O(1) 3.231(2) ? . .
C(4) C(1) 3.3501(19) ? . .
C(4) C(2) 2.5197(19) ? . .
C(4) C(6) 2.566(2) ? . .
C(4) C(7) 3.205(2) ? . .
C(4) C(8) 3.155(2) ? . .
C(4) C(9) 2.465(2) ? . .
C(4) C(16) 3.319(2) ? . .
C(4) C(17) 2.499(2) ? . .
C(4) C(18) 2.478(2) ? . .
C(5) C(1) 3.3813(17) ? . .
C(5) C(2) 3.0983(17) ? . .
C(5) C(3) 2.682(2) ? . .
C(5) C(7) 2.556(2) ? . .
C(5) C(8) 3.164(2) ? . .
C(5) C(9) 3.137(2) ? . .
C(5) C(19) 2.492(2) ? . .
C(6) C(1) 3.0999(17) ? . .
C(6) C(2) 3.4418(18) ? . .
C(6) C(3) 3.258(2) ? . .
C(6) C(4) 2.566(2) ? . .
C(6) C(8) 2.625(2) ? . .
C(6) C(9) 3.147(2) ? . .
C(6) C(18) 2.488(2) ? . .
C(7) O(1) 3.223(2) ? . .
C(7) O(1) 3.596(2) ? . 4_565
C(7) C(1) 2.5721(19) ? . .
C(7) C(2) 3.3911(19) ? . .
C(7) C(3) 3.242(2) ? . .
C(7) C(4) 3.205(2) ? . .
C(7) C(5) 2.556(2) ? . .
C(7) C(9) 2.487(2) ? . .
C(7) C(19) 2.481(2) ? . .
C(8) O(1) 2.4189(19) ? . .
C(8) C(2) 2.4328(18) ? . .
C(8) C(3) 2.446(2) ? . .
C(8) C(4) 3.155(2) ? . .
C(8) C(5) 3.164(2) ? . .
C(8) C(6) 2.625(2) ? . .
C(8) C(10) 2.5312(17) ? . .
C(8) C(11) 3.4836(19) ? . .
C(8) C(15) 3.213(2) ? . .
C(9) C(1) 2.4162(16) ? . .
C(9) C(2) 2.3493(18) ? . .
C(9) C(4) 2.465(2) ? . .
C(9) C(5) 3.137(2) ? . .
C(9) C(6) 3.147(2) ? . .
C(9) C(7) 2.487(2) ? . .
C(9) C(10) 3.3884(17) ? . .
C(9) C(15) 3.590(2) ? . .
C(9) C(17) 2.540(2) ? . .
C(10) C(2) 2.5539(16) ? . .
C(10) C(8) 2.5312(17) ? . .
C(10) C(9) 3.3884(17) ? . .
C(10) C(12) 2.4152(19) ? . .
C(10) C(13) 2.7985(19) ? . .
C(10) C(14) 2.419(2) ? . .
C(10) C(16) 3.1256(18) ? . .
C(11) C(1) 2.5225(18) ? . .
C(11) C(8) 3.4836(19) ? . .
C(11) C(13) 2.400(2) ? . .
C(11) C(14) 2.759(2) ? . .
C(11) C(15) 2.383(2) ? . .
C(12) C(10) 2.4152(19) ? . .
C(12) C(14) 2.380(2) ? . .
C(12) C(15) 2.754(2) ? . .
C(13) C(10) 2.7985(19) ? . .
C(13) C(11) 2.400(2) ? . .
C(13) C(15) 2.400(2) ? . .
C(14) C(10) 2.419(2) ? . .
C(14) C(11) 2.759(2) ? . .
C(14) C(12) 2.380(2) ? . .
C(15) C(1) 2.534(2) ? . .
C(15) C(2) 3.0356(19) ? . .
C(15) C(8) 3.213(2) ? . .
C(15) C(9) 3.590(2) ? . .
C(15) C(11) 2.383(2) ? . .
C(15) C(12) 2.754(2) ? . .
C(15) C(13) 2.400(2) ? . .
C(15) C(16) 3.467(2) ? . .
C(16) C(1) 2.5231(19) ? . .
C(16) C(3) 2.5124(19) ? . .
C(16) C(4) 3.319(2) ? . .
C(16) C(10) 3.1256(18) ? . .
C(16) C(15) 3.467(2) ? . .
C(16) C(17) 3.019(2) ? . .
C(17) O(1) 2.904(3) ? . .
C(17) C(2) 2.558(2) ? . .
C(17) C(4) 2.499(2) ? . .
C(17) C(9) 2.540(2) ? . .
C(17) C(16) 3.019(2) ? . .
C(18) C(4) 2.478(2) ? . .
C(18) C(6) 2.488(2) ? . .
C(18) C(19) 2.919(3) ? . .
C(19) C(5) 2.492(2) ? . .
C(19) C(7) 2.481(2) ? . .
C(19) C(18) 2.919(3) ? . .
O(1) H(1) 3.399 ? . 4_465
O(1) H(4) 3.008 ? . .
O(1) H(6) 2.973 ? . .
O(1) H(7) 2.712 ? . 4_465
O(1) H(8) 3.014 ? . 4_465
O(1) H(13) 2.611 ? . .
O(1) H(14) 2.984 ? . 4_465
O(1) H(16) 3.445 ? . 4_465
O(1) H(18) 2.945 ? . 4_455
O(1) H(20) 2.658 ? . .
O(1) H(21) 3.076 ? . .
C(1) H(2) 2.728 ? . .
C(1) H(3) 3.408 ? . .
C(1) H(6) 3.354 ? . .
C(1) H(7) 2.815 ? . .
C(1) H(8) 2.670 ? . .
C(1) H(12) 2.687 ? . .
C(1) H(13) 2.139 ? . .
C(1) H(20) 3.521 ? . 4_555
C(2) H(1) 2.061 ? . .
C(2) H(2) 2.039 ? . .
C(2) H(3) 2.005 ? . .
C(2) H(4) 3.301 ? . .
C(2) H(5) 2.758 ? . .
C(2) H(12) 2.771 ? . .
C(2) H(13) 3.216 ? . .
C(2) H(20) 3.347 ? . .
C(2) H(20) 3.418 ? . 4_555
C(2) H(21) 2.686 ? . .
C(2) H(22) 2.837 ? . .
C(3) H(1) 3.096 ? . .
C(3) H(2) 3.434 ? . .
C(3) H(3) 2.706 ? . .
C(3) H(4) 2.034 ? . .
C(3) H(5) 2.037 ? . .
C(3) H(6) 3.578 ? . .
C(3) H(12) 3.341 ? . .
C(3) H(13) 3.271 ? . .
C(3) H(20) 2.047 ? . .
C(3) H(21) 2.051 ? . .
C(3) H(22) 2.059 ? . .
C(4) H(1) 3.555 ? . .
C(4) H(3) 3.409 ? . .
C(4) H(6) 3.464 ? . .
C(4) H(16) 3.518 ? . 3_665
C(4) H(17) 2.543 ? . .
C(4) H(18) 2.794 ? . .
C(4) H(19) 3.276 ? . .
C(4) H(20) 2.710 ? . .
C(4) H(21) 3.323 ? . .
C(4) H(22) 2.624 ? . .
C(5) H(1) 3.189 ? . .
C(5) H(4) 1.999 ? . .
C(5) H(5) 1.995 ? . .
C(5) H(6) 2.937 ? . .
C(5) H(7) 3.239 ? . .
C(5) H(14) 2.982 ? . .
C(5) H(15) 2.625 ? . .
C(5) H(16) 3.343 ? . .
C(5) H(16) 3.523 ? . 3_665
C(5) H(17) 2.037 ? . .
C(5) H(18) 2.044 ? . .
C(5) H(19) 2.032 ? . .
C(5) H(20) 3.293 ? . 4_555
C(6) H(1) 2.774 ? . .
C(6) H(4) 2.938 ? . .
C(6) H(5) 3.238 ? . .
C(6) H(6) 1.995 ? . .
C(6) H(7) 2.005 ? . .
C(6) H(13) 3.421 ? . .
C(6) H(14) 2.076 ? . .
C(6) H(15) 2.092 ? . .
C(6) H(16) 2.161 ? . .
C(6) H(17) 3.149 ? . .
C(6) H(18) 3.012 ? . .
C(6) H(19) 2.544 ? . .
C(6) H(20) 3.500 ? . 4_555
C(7) H(1) 2.539 ? . .
C(7) H(4) 3.471 ? . .
C(7) H(5) 3.396 ? . 1_565
C(7) H(13) 2.066 ? . .
C(7) H(14) 2.878 ? . .
C(7) H(15) 3.300 ? . .
C(7) H(16) 2.490 ? . .
C(7) H(17) 3.541 ? . 1_565
C(7) H(18) 3.395 ? . 1_565
C(8) H(1) 2.109 ? . .
C(8) H(4) 3.523 ? . .
C(8) H(5) 3.578 ? . 1_565
C(8) H(6) 2.027 ? . .
C(8) H(7) 2.038 ? . .
C(8) H(12) 3.175 ? . .
C(9) H(1) 3.153 ? . .
C(9) H(4) 2.591 ? . .
C(9) H(5) 3.266 ? . .
C(9) H(6) 2.590 ? . .
C(9) H(7) 3.284 ? . .
C(9) H(8) 3.481 ? . 4_465
C(9) H(12) 3.135 ? . .
C(9) H(13) 2.074 ? . .
C(9) H(20) 2.673 ? . .
C(9) H(21) 2.784 ? . .
C(9) H(22) 3.345 ? . .
C(10) H(1) 2.071 ? . .
C(10) H(2) 2.969 ? . .
C(10) H(3) 3.375 ? . 1_565
C(10) H(8) 2.029 ? . .
C(10) H(9) 3.265 ? . .
C(10) H(9) 3.412 ? . 2_646
C(10) H(10) 3.468 ? . 2_646
C(10) H(11) 3.270 ? . .
C(10) H(12) 2.035 ? . .
C(10) H(13) 2.539 ? . .
C(11) H(1) 2.583 ? . .
C(11) H(3) 3.266 ? . 1_565
C(11) H(9) 2.033 ? . .
C(11) H(9) 3.460 ? . 2_646
C(11) H(10) 3.260 ? . .
C(11) H(10) 3.042 ? . 2_646
C(11) H(12) 3.242 ? . .
C(11) H(12) 3.381 ? . 4_565
C(11) H(13) 3.335 ? . .
C(12) H(2) 3.239 ? . 1_565
C(12) H(2) 3.205 ? . 2_656
C(12) H(3) 3.322 ? . 1_565
C(12) H(8) 2.038 ? . .
C(12) H(9) 3.376 ? . 2_646
C(12) H(10) 2.026 ? . .
C(12) H(10) 3.459 ? . 2_646
C(12) H(11) 3.240 ? . .
C(12) H(11) 3.428 ? . 4_565
C(12) H(12) 3.365 ? . 4_565
C(13) H(2) 3.104 ? . 2_656
C(13) H(3) 3.475 ? . 1_565
C(13) H(8) 3.253 ? . .
C(13) H(9) 2.024 ? . .
C(13) H(9) 3.235 ? . 2_646
C(13) H(11) 2.035 ? . .
C(13) H(11) 3.217 ? . 3_676
C(13) H(12) 3.254 ? . .
C(13) H(21) 3.372 ? . 3_666
C(14) H(3) 3.569 ? . 1_565
C(14) H(9) 3.241 ? . .
C(14) H(9) 3.159 ? . 2_646
C(14) H(9) 3.449 ? . 4_465
C(14) H(10) 2.033 ? . .
C(14) H(10) 3.377 ? . 3_676
C(14) H(11) 3.502 ? . 3_676
C(14) H(12) 2.031 ? . .
C(14) H(12) 3.305 ? . 3_666
C(15) H(1) 3.326 ? . .
C(15) H(2) 3.415 ? . .
C(15) H(3) 3.524 ? . 1_565
C(15) H(8) 3.244 ? . .
C(15) H(8) 3.388 ? . 4_465
C(15) H(9) 3.238 ? . 2_646
C(15) H(9) 3.391 ? . 4_465
C(15) H(10) 3.258 ? . .
C(15) H(11) 2.030 ? . .
C(15) H(11) 3.328 ? . 3_666
C(15) H(13) 3.055 ? . .
C(16) H(1) 2.814 ? . .
C(16) H(5) 3.178 ? . .
C(16) H(11) 2.988 ? . 3_666
C(16) H(12) 3.241 ? . .
C(16) H(20) 3.322 ? . 4_555
C(16) H(21) 3.022 ? . .
C(16) H(21) 3.241 ? . 4_555
C(16) H(22) 2.934 ? . .
C(17) H(1) 3.077 ? . 4_455
C(17) H(2) 3.331 ? . 4_455
C(17) H(3) 2.735 ? . .
C(17) H(4) 2.647 ? . .
C(17) H(5) 2.580 ? . .
C(17) H(10) 3.515 ? . 3_666
C(18) H(4) 2.857 ? . .
C(18) H(5) 2.404 ? . .
C(18) H(6) 3.318 ? . 3_665
C(18) H(7) 3.296 ? . 1_545
C(18) H(14) 3.317 ? . .
C(18) H(15) 2.551 ? . .
C(18) H(16) 3.493 ? . 1_545
C(18) H(16) 3.598 ? . 3_665
C(18) H(17) 3.309 ? . 3_655
C(18) H(20) 3.323 ? . 4_555
C(19) H(4) 3.362 ? . 3_665
C(19) H(6) 2.861 ? . .
C(19) H(7) 2.432 ? . .
C(19) H(18) 3.409 ? . .
C(19) H(19) 2.454 ? . .
C(19) H(19) 3.181 ? . 2_655
H(1) O(1) 3.399 ? . 4_565
H(1) C(2) 2.061 ? . .
H(1) C(3) 3.096 ? . .
H(1) C(4) 3.555 ? . .
H(1) C(5) 3.189 ? . .
H(1) C(6) 2.774 ? . .
H(1) C(7) 2.539 ? . .
H(1) C(8) 2.109 ? . .
H(1) C(9) 3.153 ? . .
H(1) C(10) 2.071 ? . .
H(1) C(11) 2.583 ? . .
H(1) C(15) 3.326 ? . .
H(1) C(16) 2.814 ? . .
H(1) C(17) 3.077 ? . 4_555
H(1) H(2) 2.837 ? . .
H(1) H(6) 3.456 ? . .
H(1) H(7) 2.573 ? . .
H(1) H(8) 2.370 ? . .
H(1) H(13) 2.723 ? . .
H(1) H(14) 3.307 ? . .
H(1) H(20) 2.754 ? . 4_555
H(1) H(21) 3.193 ? . 4_555
H(1) H(22) 2.787 ? . 4_555
H(2) C(1) 2.728 ? . .
H(2) C(2) 2.039 ? . .
H(2) C(3) 3.434 ? . .
H(2) C(10) 2.969 ? . .
H(2) C(12) 3.239 ? . 1_545
H(2) C(12) 3.205 ? . 2_646
H(2) C(13) 3.104 ? . 2_646
H(2) C(15) 3.415 ? . .
H(2) C(17) 3.331 ? . 4_555
H(2) H(1) 2.837 ? . .
H(2) H(3) 1.734 ? . .
H(2) H(9) 3.203 ? . 1_545
H(2) H(9) 2.976 ? . 2_646
H(2) H(10) 2.780 ? . 2_646
H(2) H(11) 2.938 ? . 3_666
H(2) H(12) 3.435 ? . .
H(2) H(20) 3.216 ? . 4_555
H(2) H(21) 2.683 ? . 4_555
H(3) C(1) 3.408 ? . .
H(3) C(2) 2.005 ? . .
H(3) C(3) 2.706 ? . .
H(3) C(4) 3.409 ? . .
H(3) C(10) 3.375 ? . 1_545
H(3) C(11) 3.266 ? . 1_545
H(3) C(12) 3.322 ? . 1_545
H(3) C(13) 3.475 ? . 1_545
H(3) C(14) 3.569 ? . 1_545
H(3) C(15) 3.524 ? . 1_545
H(3) C(17) 2.735 ? . .
H(3) H(2) 1.734 ? . .
H(3) H(5) 3.049 ? . .
H(3) H(10) 3.426 ? . 3_666
H(3) H(11) 2.898 ? . 3_666
H(3) H(13) 2.818 ? . 1_545
H(3) H(21) 2.768 ? . .
H(3) H(22) 2.378 ? . .
H(4) O(1) 3.008 ? . .
H(4) C(2) 3.301 ? . .
H(4) C(3) 2.034 ? . .
H(4) C(5) 1.999 ? . .
H(4) C(6) 2.938 ? . .
H(4) C(7) 3.471 ? . .
H(4) C(8) 3.523 ? . .
H(4) C(9) 2.591 ? . .
H(4) C(17) 2.647 ? . .
H(4) C(18) 2.857 ? . .
H(4) C(19) 3.362 ? . 3_665
H(4) H(5) 1.551 ? . .
H(4) H(6) 3.470 ? . .
H(4) H(14) 3.104 ? . 4_455
H(4) H(15) 2.978 ? . 3_665
H(4) H(15) 3.595 ? . 4_455
H(4) H(16) 2.765 ? . 3_665
H(4) H(17) 2.666 ? . .
H(4) H(18) 3.373 ? . .
H(4) H(18) 3.165 ? . 4_455
H(4) H(19) 3.572 ? . .
H(4) H(19) 3.320 ? . 4_455
H(4) H(20) 2.511 ? . .
H(4) H(21) 3.529 ? . .
H(4) H(22) 2.863 ? . .
H(5) C(2) 2.758 ? . .
H(5) C(3) 2.037 ? . .
H(5) C(5) 1.995 ? . .
H(5) C(6) 3.238 ? . .
H(5) C(7) 3.396 ? . 1_545
H(5) C(8) 3.578 ? . 1_545
H(5) C(9) 3.266 ? . .
H(5) C(16) 3.178 ? . .
H(5) C(17) 2.580 ? . .
H(5) C(18) 2.404 ? . .
H(5) H(3) 3.049 ? . .
H(5) H(4) 1.551 ? . .
H(5) H(6) 3.043 ? . 1_545
H(5) H(7) 3.102 ? . 1_545
H(5) H(13) 2.850 ? . 1_545
H(5) H(14) 3.261 ? . 4_455
H(5) H(17) 2.339 ? . .
H(5) H(18) 2.469 ? . .
H(5) H(19) 3.327 ? . .
H(5) H(20) 2.900 ? . .
H(5) H(21) 3.434 ? . .
H(5) H(22) 2.349 ? . .
H(6) O(1) 2.973 ? . .
H(6) C(1) 3.354 ? . .
H(6) C(3) 3.578 ? . .
H(6) C(4) 3.464 ? . .
H(6) C(5) 2.937 ? . .
H(6) C(6) 1.995 ? . .
H(6) C(8) 2.027 ? . .
H(6) C(9) 2.590 ? . .
H(6) C(18) 3.318 ? . 3_665
H(6) C(19) 2.861 ? . .
H(6) H(1) 3.456 ? . .
H(6) H(4) 3.470 ? . .
H(6) H(5) 3.043 ? . 1_565
H(6) H(7) 1.551 ? . .
H(6) H(13) 2.331 ? . .
H(6) H(14) 3.478 ? . .
H(6) H(14) 3.267 ? . 4_465
H(6) H(15) 3.544 ? . .
H(6) H(15) 3.281 ? . 3_665
H(6) H(16) 2.600 ? . .
H(6) H(17) 3.062 ? . 1_565
H(6) H(17) 2.957 ? . 3_665
H(6) H(18) 3.333 ? . 1_565
H(6) H(19) 2.873 ? . 3_665
H(7) O(1) 2.712 ? . 4_565
H(7) C(1) 2.815 ? . .
H(7) C(5) 3.239 ? . .
H(7) C(6) 2.005 ? . .
H(7) C(8) 2.038 ? . .
H(7) C(9) 3.284 ? . .
H(7) C(18) 3.296 ? . 1_565
H(7) C(19) 2.432 ? . .
H(7) H(1) 2.573 ? . .
H(7) H(5) 3.102 ? . 1_565
H(7) H(6) 1.551 ? . .
H(7) H(13) 2.269 ? . .
H(7) H(14) 2.599 ? . .
H(7) H(15) 3.386 ? . .
H(7) H(16) 2.225 ? . .
H(7) H(17) 3.122 ? . 1_565
H(7) H(18) 2.630 ? . 1_565
H(8) O(1) 3.014 ? . 4_565
H(8) C(1) 2.670 ? . .
H(8) C(9) 3.481 ? . 4_565
H(8) C(10) 2.029 ? . .
H(8) C(12) 2.038 ? . .
H(8) C(13) 3.253 ? . .
H(8) C(15) 3.244 ? . .
H(8) C(15) 3.388 ? . 4_565
H(8) H(1) 2.370 ? . .
H(8) H(9) 2.328 ? . .
H(8) H(10) 3.007 ? . 2_646
H(8) H(12) 2.759 ? . 4_565
H(8) H(13) 3.571 ? . .
H(8) H(22) 3.455 ? . 4_555
H(9) C(10) 3.265 ? . .
H(9) C(10) 3.412 ? . 2_656
H(9) C(11) 2.033 ? . .
H(9) C(11) 3.460 ? . 2_656
H(9) C(12) 3.376 ? . 2_656
H(9) C(13) 2.024 ? . .
H(9) C(13) 3.235 ? . 2_656
H(9) C(14) 3.241 ? . .
H(9) C(14) 3.159 ? . 2_656
H(9) C(14) 3.449 ? . 4_565
H(9) C(15) 3.238 ? . 2_656
H(9) C(15) 3.391 ? . 4_565
H(9) H(2) 3.203 ? . 1_565
H(9) H(2) 2.976 ? . 2_656
H(9) H(8) 2.328 ? . .
H(9) H(10) 2.331 ? . .
H(9) H(11) 3.594 ? . 2_656
H(9) H(11) 2.837 ? . 4_565
H(9) H(12) 2.720 ? . 4_565
H(10) C(10) 3.468 ? . 2_656
H(10) C(11) 3.260 ? . .
H(10) C(11) 3.042 ? . 2_656
H(10) C(12) 2.026 ? . .
H(10) C(12) 3.459 ? . 2_656
H(10) C(14) 2.033 ? . .
H(10) C(14) 3.377 ? . 3_676
H(10) C(15) 3.258 ? . .
H(10) C(17) 3.515 ? . 3_666
H(10) H(2) 2.780 ? . 2_656
H(10) H(3) 3.426 ? . 3_666
H(10) H(8) 3.007 ? . 2_656
H(10) H(9) 2.331 ? . .
H(10) H(11) 2.340 ? . .
H(10) H(11) 3.009 ? . 3_676
H(10) H(21) 2.811 ? . 3_666
H(10) H(22) 3.360 ? . 3_666
H(11) C(10) 3.270 ? . .
H(11) C(12) 3.240 ? . .
H(11) C(12) 3.428 ? . 4_465
H(11) C(13) 2.035 ? . .
H(11) C(13) 3.217 ? . 3_676
H(11) C(14) 3.502 ? . 3_676
H(11) C(15) 2.030 ? . .
H(11) C(15) 3.328 ? . 3_666
H(11) C(16) 2.988 ? . 3_666
H(11) H(2) 2.938 ? . 3_666
H(11) H(3) 2.898 ? . 3_666
H(11) H(9) 3.594 ? . 2_646
H(11) H(9) 2.837 ? . 4_465
H(11) H(10) 2.340 ? . .
H(11) H(10) 3.009 ? . 3_676
H(11) H(11) 3.486 ? . 3_676
H(11) H(12) 2.323 ? . .
H(11) H(12) 2.957 ? . 3_666
H(11) H(21) 3.447 ? . 3_666
H(12) C(1) 2.687 ? . .
H(12) C(2) 2.771 ? . .
H(12) C(3) 3.341 ? . .
H(12) C(8) 3.175 ? . .
H(12) C(9) 3.135 ? . .
H(12) C(10) 2.035 ? . .
H(12) C(11) 3.242 ? . .
H(12) C(11) 3.381 ? . 4_465
H(12) C(12) 3.365 ? . 4_465
H(12) C(13) 3.254 ? . .
H(12) C(14) 2.031 ? . .
H(12) C(14) 3.305 ? . 3_666
H(12) C(16) 3.241 ? . .
H(12) H(2) 3.435 ? . .
H(12) H(8) 2.759 ? . 4_465
H(12) H(9) 2.720 ? . 4_465
H(12) H(11) 2.323 ? . .
H(12) H(11) 2.957 ? . 3_666
H(12) H(13) 3.134 ? . .
H(12) H(21) 3.032 ? . .
H(13) O(1) 2.611 ? . .
H(13) C(1) 2.139 ? . .
H(13) C(2) 3.216 ? . .
H(13) C(3) 3.271 ? . .
H(13) C(6) 3.421 ? . .
H(13) C(7) 2.066 ? . .
H(13) C(9) 2.074 ? . .
H(13) C(10) 2.539 ? . .
H(13) C(11) 3.335 ? . .
H(13) C(15) 3.055 ? . .
H(13) H(1) 2.723 ? . .
H(13) H(3) 2.818 ? . 1_565
H(13) H(5) 2.850 ? . 1_565
H(13) H(6) 2.331 ? . .
H(13) H(7) 2.269 ? . .
H(13) H(8) 3.571 ? . .
H(13) H(12) 3.134 ? . .
H(13) H(22) 2.766 ? . 1_565
H(14) O(1) 2.984 ? . 4_565
H(14) C(5) 2.982 ? . .
H(14) C(6) 2.076 ? . .
H(14) C(7) 2.878 ? . .
H(14) C(18) 3.317 ? . .
H(14) H(1) 3.307 ? . .
H(14) H(4) 3.104 ? . 4_555
H(14) H(5) 3.261 ? . 4_555
H(14) H(6) 3.478 ? . .
H(14) H(6) 3.267 ? . 4_565
H(14) H(7) 2.599 ? . .
H(14) H(15) 1.686 ? . .
H(14) H(16) 1.778 ? . .
H(14) H(18) 3.545 ? . .
H(14) H(19) 2.883 ? . .
H(14) H(19) 3.026 ? . 2_655
H(14) H(20) 3.217 ? . 4_555
H(14) H(22) 3.304 ? . 4_555
H(15) C(5) 2.625 ? . .
H(15) C(6) 2.092 ? . .
H(15) C(7) 3.300 ? . .
H(15) C(18) 2.551 ? . .
H(15) H(4) 2.978 ? . 3_665
H(15) H(4) 3.595 ? . 4_555
H(15) H(6) 3.544 ? . .
H(15) H(6) 3.281 ? . 3_665
H(15) H(7) 3.386 ? . .
H(15) H(14) 1.686 ? . .
H(15) H(16) 1.768 ? . .
H(15) H(16) 3.016 ? . 2_645
H(15) H(17) 3.200 ? . .
H(15) H(18) 3.127 ? . .
H(15) H(18) 3.358 ? . 2_655
H(15) H(19) 1.834 ? . .
H(15) H(19) 3.102 ? . 2_655
H(16) O(1) 3.445 ? . 4_565
H(16) C(4) 3.518 ? . 3_665
H(16) C(5) 3.343 ? . .
H(16) C(5) 3.523 ? . 3_665
H(16) C(6) 2.161 ? . .
H(16) C(7) 2.490 ? . .
H(16) C(18) 3.493 ? . 1_565
H(16) C(18) 3.598 ? . 3_665
H(16) H(4) 2.765 ? . 3_665
H(16) H(6) 2.600 ? . .
H(16) H(7) 2.225 ? . .
H(16) H(14) 1.778 ? . .
H(16) H(15) 1.768 ? . .
H(16) H(15) 3.016 ? . 2_655
H(16) H(17) 3.173 ? . 1_565
H(16) H(17) 3.005 ? . 3_665
H(16) H(18) 3.059 ? . 1_565
H(16) H(19) 3.459 ? . .
H(16) H(19) 2.904 ? . 2_655
H(17) C(4) 2.543 ? . .
H(17) C(5) 2.037 ? . .
H(17) C(6) 3.149 ? . .
H(17) C(7) 3.541 ? . 1_545
H(17) C(18) 3.309 ? . 3_655
H(17) H(4) 2.666 ? . .
H(17) H(5) 2.339 ? . .
H(17) H(6) 3.062 ? . 1_545
H(17) H(6) 2.957 ? . 3_665
H(17) H(7) 3.122 ? . 1_545
H(17) H(15) 3.200 ? . .
H(17) H(16) 3.173 ? . 1_545
H(17) H(16) 3.005 ? . 3_665
H(17) H(17) 2.409 ? . 3_655
H(17) H(18) 1.551 ? . .
H(17) H(19) 1.551 ? . .
H(17) H(19) 3.566 ? . 3_655
H(18) O(1) 2.945 ? . 4_555
H(18) C(4) 2.794 ? . .
H(18) C(5) 2.044 ? . .
H(18) C(6) 3.012 ? . .
H(18) C(7) 3.395 ? . 1_545
H(18) C(19) 3.409 ? . .
H(18) H(4) 3.373 ? . .
H(18) H(4) 3.165 ? . 4_555
H(18) H(5) 2.469 ? . .
H(18) H(6) 3.333 ? . 1_545
H(18) H(7) 2.630 ? . 1_545
H(18) H(14) 3.545 ? . .
H(18) H(15) 3.127 ? . .
H(18) H(15) 3.358 ? . 2_645
H(18) H(16) 3.059 ? . 1_545
H(18) H(17) 1.551 ? . .
H(18) H(19) 1.551 ? . .
H(18) H(20) 2.704 ? . 4_555
H(19) C(4) 3.276 ? . .
H(19) C(5) 2.032 ? . .
H(19) C(6) 2.544 ? . .
H(19) C(19) 2.454 ? . .
H(19) C(19) 3.181 ? . 2_645
H(19) H(4) 3.572 ? . .
H(19) H(4) 3.320 ? . 4_555
H(19) H(5) 3.327 ? . .
H(19) H(6) 2.873 ? . 3_665
H(19) H(14) 2.883 ? . .
H(19) H(14) 3.026 ? . 2_645
H(19) H(15) 1.834 ? . .
H(19) H(15) 3.102 ? . 2_645
H(19) H(16) 3.459 ? . .
H(19) H(16) 2.904 ? . 2_645
H(19) H(17) 1.551 ? . .
H(19) H(17) 3.566 ? . 3_655
H(19) H(18) 1.551 ? . .
H(19) H(20) 3.587 ? . 4_555
H(20) O(1) 2.658 ? . .
H(20) C(1) 3.521 ? . 4_455
H(20) C(2) 3.347 ? . .
H(20) C(2) 3.418 ? . 4_455
H(20) C(3) 2.047 ? . .
H(20) C(4) 2.710 ? . .
H(20) C(5) 3.293 ? . 4_455
H(20) C(6) 3.500 ? . 4_455
H(20) C(9) 2.673 ? . .
H(20) C(16) 3.322 ? . 4_455
H(20) C(18) 3.323 ? . 4_455
H(20) H(1) 2.754 ? . 4_455
H(20) H(2) 3.216 ? . 4_455
H(20) H(4) 2.511 ? . .
H(20) H(5) 2.900 ? . .
H(20) H(14) 3.217 ? . 4_455
H(20) H(18) 2.704 ? . 4_455
H(20) H(19) 3.587 ? . 4_455
H(20) H(21) 1.551 ? . .
H(20) H(22) 1.551 ? . .
H(21) O(1) 3.076 ? . .
H(21) C(2) 2.686 ? . .
H(21) C(3) 2.051 ? . .
H(21) C(4) 3.323 ? . .
H(21) C(9) 2.784 ? . .
H(21) C(13) 3.372 ? . 3_666
H(21) C(16) 3.022 ? . .
H(21) C(16) 3.241 ? . 4_455
H(21) H(1) 3.193 ? . 4_455
H(21) H(2) 2.683 ? . 4_455
H(21) H(3) 2.768 ? . .
H(21) H(4) 3.529 ? . .
H(21) H(5) 3.434 ? . .
H(21) H(10) 2.811 ? . 3_666
H(21) H(11) 3.447 ? . 3_666
H(21) H(12) 3.032 ? . .
H(21) H(20) 1.551 ? . .
H(21) H(22) 1.551 ? . .
H(22) C(2) 2.837 ? . .
H(22) C(3) 2.059 ? . .
H(22) C(4) 2.624 ? . .
H(22) C(9) 3.345 ? . .
H(22) C(16) 2.934 ? . .
H(22) H(1) 2.787 ? . 4_455
H(22) H(3) 2.378 ? . .
H(22) H(4) 2.863 ? . .
H(22) H(5) 2.349 ? . .
H(22) H(8) 3.455 ? . 4_455
H(22) H(10) 3.360 ? . 3_666
H(22) H(13) 2.766 ? . 1_545
H(22) H(14) 3.304 ? . 4_455
H(22) H(20) 1.551 ? . .
H(22) H(21) 1.551 ? . .

loop_
_geom_torsion_atom_site_label_1
_geom_torsion_atom_site_label_2
_geom_torsion_atom_site_label_3
_geom_torsion_atom_site_label_4
_geom_torsion
_geom_torsion_publ_flag
_geom_torsion_site_symmetry_1
_geom_torsion_site_symmetry_2
_geom_torsion_site_symmetry_3
_geom_torsion_site_symmetry_4
C(2) C(1) C(8) C(7) -102.70(12) ? . . . .
C(2) C(1) C(8) C(9) 16.31(13) ? . . . .
C(8) C(1) C(2) C(3) 2.04(13) ? . . . .
C(8) C(1) C(2) C(16) -176.86(13) ? . . . .
C(2) C(1) C(10) C(11) 137.50(11) ? . . . .
C(2) C(1) C(10) C(15) -45.18(15) ? . . . .
C(10) C(1) C(2) C(3) 123.81(11) ? . . . .
C(10) C(1) C(2) C(16) -55.09(17) ? . . . .
C(8) C(1) C(10) C(11) -104.54(13) ? . . . .
C(8) C(1) C(10) C(15) 72.78(15) ? . . . .
C(10) C(1) C(8) C(7) 133.57(11) ? . . . .
C(10) C(1) C(8) C(9) -107.42(12) ? . . . .
C(1) C(2) C(3) C(4) 94.68(13) ? . . . .
C(1) C(2) C(3) C(9) -19.28(14) ? . . . .
C(1) C(2) C(3) C(17) -142.56(14) ? . . . .
C(16) C(2) C(3) C(4) -86.43(17) ? . . . .
C(16) C(2) C(3) C(9) 159.61(14) ? . . . .
C(16) C(2) C(3) C(17) 36.3(2) ? . . . .
C(2) C(3) C(4) C(5) -48.81(18) ? . . . .
C(2) C(3) C(9) O(1) -151.14(16) ? . . . .
C(2) C(3) C(9) C(8) 30.22(14) ? . . . .
C(4) C(3) C(9) O(1) 92.37(19) ? . . . .
C(4) C(3) C(9) C(8) -86.27(13) ? . . . .
C(9) C(3) C(4) C(5) 62.00(16) ? . . . .
C(17) C(3) C(4) C(5) -175.26(13) ? . . . .
C(17) C(3) C(9) O(1) -27.0(2) ? . . . .
C(17) C(3) C(9) C(8) 154.31(13) ? . . . .
C(3) C(4) C(5) C(6) -35.2(2) ? . . . .
C(3) C(4) C(5) C(18) 147.67(14) ? . . . .
C(4) C(5) C(6) C(7) 2.2(2) ? . . . .
C(4) C(5) C(6) C(19) -176.12(13) ? . . . .
C(18) C(5) C(6) C(7) 179.01(14) ? . . . .
C(18) C(5) C(6) C(19) 0.7(2) ? . . . .
C(5) C(6) C(7) C(8) 32.5(2) ? . . . .
C(19) C(6) C(7) C(8) -149.04(14) ? . . . .
C(6) C(7) C(8) C(1) 50.49(17) ? . . . .
C(6) C(7) C(8) C(9) -65.53(17) ? . . . .
C(1) C(8) C(9) O(1) 151.71(16) ? . . . .
C(1) C(8) C(9) C(3) -29.65(14) ? . . . .
C(7) C(8) C(9) O(1) -87.4(2) ? . . . .
C(7) C(8) C(9) C(3) 91.27(13) ? . . . .
C(1) C(10) C(11) C(12) 176.81(12) ? . . . .
C(1) C(10) C(15) C(14) -176.34(12) ? . . . .
C(11) C(10) C(15) C(14) 1.0(2) ? . . . .
C(15) C(10) C(11) C(12) -0.6(2) ? . . . .
C(10) C(11) C(12) C(13) -0.1(2) ? . . . .
C(11) C(12) C(13) C(14) 0.4(2) ? . . . .
C(12) C(13) C(14) C(15) 0.1(2) ? . . . .
C(13) C(14) C(15) C(10) -0.8(2) ? . . . .
